data_1541044
loop_
_publ_author_name
'Thomassen, L.'

_publ_section_title
;
 Ueber Kristallstrukturen einiger binaerer Verbindungen der Platinmetalle
;
_journal_name_full
;
Zeitschrift fuer Physikalische Chemie, Abteilung B: Chemie der 
Elementarprozesse, Aufbau der Materie
;
_journal_page_first 349
_journal_page_last 379
_journal_volume 2
_journal_year 1929
_chemical_formula_sum 'Pt S2'
_space_group_IT_number 164
_symmetry_space_group_name_Hall '-P 3 2"'
_symmetry_space_group_name_H-M 'P -3 m 1'
_cell_angle_alpha 90
_cell_angle_beta 90
_cell_angle_gamma 120
_cell_formula_units_Z 1
_cell_length_a 3.537
_cell_length_b 3.537
_cell_length_c 5.019
_cell_volume 54.377
_citation_journal_id_ASTM ZPCBAL
_cod_data_source_file Thomassen_ZPCBAL_1929_1261.cif
_cod_data_source_block Pt1S2
_cod_original_cell_volume 54.37734
_cod_original_formula_sum 'Pt1 S2'
_cod_database_code 1541044

loop_
_symmetry_equiv_pos_as_xyz
x,y,z
-y,x-y,z
-x+y,-x,z
y,x,-z
-x,-x+y,-z
x-y,-y,-z
-x,-y,-z
y,-x+y,-z
x-y,x,-z
-y,-x,z
x,x-y,z
-x+y,y,z

loop_
_atom_site_label
_atom_site_type_symbol
_atom_site_fract_x
_atom_site_fract_y
_atom_site_fract_z
_atom_site_occupancy
_atom_site_U_iso_or_equiv
Pt1 Pt 0 0 0 1 0.0
S1 S 0.3333 0.6667 0.25 1 0.0
